data_4035837
loop_
_publ_author_name
'Kumar, Siripuram Vijay'
'Acharya, Anand'
'Ila, Hiriyakkanavar'

_publ_section_title
;
 Synthesis of 2,4,5-Trisubstituted Oxazoles with Complementary
 Regioselectivity from \a-Oxoketene Dithioacetals and
 \b-(Methylthio)-\b-(het)aryl-2-propenones.
;
_journal_issue 12
_journal_name_full 'The Journal of organic chemistry'
_journal_page_first 6607
_journal_page_last 6622
_journal_paper_doi 10.1021/acs.joc.8b00900
_journal_volume 83
_journal_year 2018
_chemical_formula_moiety 'C15 H16 Cl N O2 S'
_chemical_formula_sum 'C15 H16 Cl N O2 S'
_chemical_formula_weight 309.80
_space_group_crystal_system monoclinic
_space_group_IT_number 14
_space_group_name_Hall '-P 2ybc'
_space_group_name_H-M_alt 'P 1 21/c 1'
_atom_sites_solution_hydrogens geom
_audit_creation_date 2014-07-23
_audit_creation_method
;
Olex2 1.2
(compiled 2014.07.22 svn.r2960 for OlexSys, GUI svn.r4862)
;
_cell_angle_alpha 90
_cell_angle_beta 96.89(3)
_cell_angle_gamma 90
_cell_formula_units_Z 4
_cell_length_a 13.187(5)
_cell_length_b 5.857(2)
_cell_length_c 20.280(9)
_cell_measurement_reflns_used 1878
_cell_measurement_temperature 298(2)
_cell_measurement_theta_max 19.01
_cell_measurement_theta_min 3.11
_cell_volume 1555.0(11)
_computing_cell_refinement 'SAINT v8.27A (Bruker, 2012)'
_computing_data_reduction 'SAINT v8.27A (Bruker, 2012)'
_computing_molecular_graphics 'Olex2 (Dolomanov et al., 2009)'
_computing_publication_material 'Olex2 (Dolomanov et al., 2009)'
_computing_structure_refinement 'ShelXL (Sheldrick, 2008)'
_diffrn_ambient_temperature 298(2)
_diffrn_measured_fraction_theta_full 0.690
_diffrn_measured_fraction_theta_max 0.715
_diffrn_measurement_device_type 'Bruker APEX-II CCD'
_diffrn_measurement_method '\f and \w scans'
_diffrn_radiation_monochromator graphite
_diffrn_radiation_type MoK\a
_diffrn_radiation_wavelength 0.71073
_diffrn_reflns_av_R_equivalents 0.0770
_diffrn_reflns_av_unetI/netI 0.1048
_diffrn_reflns_Laue_measured_fraction_full 0.690
_diffrn_reflns_Laue_measured_fraction_max 0.715
_diffrn_reflns_limit_h_max 14
_diffrn_reflns_limit_h_min -13
_diffrn_reflns_limit_k_max 6
_diffrn_reflns_limit_k_min -6
_diffrn_reflns_limit_l_max 19
_diffrn_reflns_limit_l_min -19
_diffrn_reflns_number 5739
_diffrn_reflns_point_group_measured_fraction_full 0.690
_diffrn_reflns_point_group_measured_fraction_max 0.715
_diffrn_reflns_theta_full 25.242
_diffrn_reflns_theta_max 24.976
_diffrn_reflns_theta_min 1.555
_diffrn_standards_number 0
_exptl_absorpt_coefficient_mu 0.380
_exptl_absorpt_correction_T_max 0.7455
_exptl_absorpt_correction_T_min 0.4478
_exptl_absorpt_correction_type multi-scan
_exptl_absorpt_process_details
;
SADABS-2012/1 (Bruker,2012) was used for absorption correction.
wR2(int) was 0.1415 before and 0.0918 after correction.
The Ratio of minimum to maximum transmission is 0.6007.
The \l/2 correction factor is 0.0015.
;
_exptl_crystal_density_diffrn 1.323
_exptl_crystal_F_000 648
_refine_diff_density_max 0.454
_refine_diff_density_min -0.287
_refine_diff_density_rms 0.081
_refine_ls_extinction_coef 0.008(4)
_refine_ls_extinction_expression Fc^*^=kFc[1+0.001xFc^2^\l^3^/sin(2\q)]^-1/4^
_refine_ls_extinction_method SHELXL
_refine_ls_goodness_of_fit_ref 1.053
_refine_ls_hydrogen_treatment constr
_refine_ls_matrix_type full
_refine_ls_number_parameters 186
_refine_ls_number_reflns 1936
_refine_ls_number_restraints 0
_refine_ls_restrained_S_all 1.053
_refine_ls_R_factor_all 0.1514
_refine_ls_R_factor_gt 0.0847
_refine_ls_shift/su_max 0.036
_refine_ls_shift/su_mean 0.007
_refine_ls_structure_factor_coef Fsqd
_refine_ls_weighting_details 'w=1/[\s^2^(Fo^2^)+(0.1386P)^2^] where P=(Fo^2^+2Fc^2^)/3'
_refine_ls_weighting_scheme calc
_refine_ls_wR_factor_gt 0.2281
_refine_ls_wR_factor_ref 0.2535
_reflns_Friedel_coverage 0.000
_reflns_number_gt 1070
_reflns_number_total 1936
_reflns_threshold_expression 'I > 2\s(I)'
_cod_data_source_file jo8b00900_si_002.cif
_cod_data_source_block compound_5e
_cod_original_cell_volume 1554.9(11)
_cod_database_code 4035837
_shelxl_version_number 2014-1
_shelx_space_group_comment
;
The symmetry employed for this shelxl refinement is uniquely defined
by the following loop, which should always be used as a source of
symmetry information in preference to the above space-group names.
They are only intended as comments.
;
_olex2_refinement_description
;
1. Fixed Uiso
 At 1.2 times of:
  All C(H) groups
 At 1.5 times of:
  All C(H,H,H) groups
2.a Aromatic/amide H refined with riding coordinates:
 C2(H2), C3(H3), C15(H15), C16(H16)
2.b Idealised Me refined as rotating group:
 C9(H9A,H9B,H9C), C11(H11A,H11B,H11C), C12(H12A,H12B,H12C), C13(H13A,H13B,H13C)
;
_olex2_submission_special_instructions 'No special instructions were received'

loop_
_space_group_symop_operation_xyz
'x, y, z'
'-x, y+1/2, -z+1/2'
'-x, -y, -z'
'x, -y-1/2, z-1/2'

loop_
_atom_site_label
_atom_site_type_symbol
_atom_site_fract_x
_atom_site_fract_y
_atom_site_fract_z
_atom_site_U_iso_or_equiv
_atom_site_adp_type
_atom_site_occupancy
_atom_site_site_symmetry_order
_atom_site_calc_flag
_atom_site_refinement_flags_posn
S1 S 0.42257(13) 0.5397(4) 0.24586(10) 0.0652(9) Uani 1 1 d .
Cl2 Cl -0.00030(17) -0.6940(5) 0.09344(13) 0.1019(11) Uani 1 1 d .
O2 O 0.2989(3) 0.1839(8) 0.2145(3) 0.0584(15) Uani 1 1 d .
N1 N 0.2453(4) 0.0652(11) 0.3098(4) 0.0632(18) Uani 1 1 d .
C1 C 0.0713(5) -0.4826(14) 0.1371(5) 0.061(2) Uani 1 1 d .
C2 C 0.0817(5) -0.4848(13) 0.2048(5) 0.068(2) Uani 1 1 d .
H2 H 0.0510 -0.6001 0.2269 0.082 Uiso 1 1 calc R
C3 C 0.1380(5) -0.3153(13) 0.2411(4) 0.065(2) Uani 1 1 d .
H3 H 0.1451 -0.3179 0.2872 0.077 Uiso 1 1 calc R
C4 C 0.1837(5) -0.1418(13) 0.2078(5) 0.055(2) Uani 1 1 d .
C5 C 0.2395(5) 0.0305(13) 0.2465(5) 0.055(2) Uani 1 1 d .
C6 C 0.3122(5) 0.2526(13) 0.3227(4) 0.052(2) Uani 1 1 d .
C18 C 0.3443(5) 0.3536(14) 0.3873(4) 0.058(2) Uani 1 1 d .
C8 C 0.3027(6) 0.2771(13) 0.4500(4) 0.065(2) Uani 1 1 d .
C9 C 0.3540(6) 0.4059(15) 0.5102(4) 0.082(3) Uani 1 1 d .
H9A H 0.3406 0.5663 0.5047 0.124 Uiso 1 1 calc GR
H9B H 0.4263 0.3797 0.5145 0.124 Uiso 1 1 calc GR
H9C H 0.3273 0.3529 0.5495 0.124 Uiso 1 1 calc GR
C10 C 0.3437(5) 0.3207(13) 0.2645(4) 0.056(2) Uani 1 1 d .
C11 C 0.4207(6) 0.5133(16) 0.1577(4) 0.086(3) Uani 1 1 d .
H11A H 0.4380 0.3597 0.1469 0.130 Uiso 1 1 calc GR
H11B H 0.4694 0.6170 0.1426 0.130 Uiso 1 1 calc GR
H11C H 0.3536 0.5491 0.1363 0.130 Uiso 1 1 calc GR
C12 C 0.3186(7) 0.0248(14) 0.4608(5) 0.090(3) Uani 1 1 d .
H12A H 0.2979 -0.0175 0.5029 0.135 Uiso 1 1 calc GR
H12B H 0.3896 -0.0112 0.4603 0.135 Uiso 1 1 calc GR
H12C H 0.2785 -0.0578 0.4260 0.135 Uiso 1 1 calc GR
C13 C 0.1865(6) 0.3340(18) 0.4406(5) 0.097(3) Uani 1 1 d .
H13A H 0.1541 0.2563 0.4020 0.146 Uiso 1 1 calc GR
H13B H 0.1773 0.4957 0.4350 0.146 Uiso 1 1 calc GR
H13C H 0.1564 0.2850 0.4791 0.146 Uiso 1 1 calc GR
O3 O 0.4071(4) 0.5143(10) 0.3880(3) 0.0795(17) Uani 1 1 d .
C15 C 0.1726(5) -0.1417(15) 0.1393(5) 0.069(2) Uani 1 1 d .
H15 H 0.2026 -0.0270 0.1165 0.083 Uiso 1 1 calc R
C16 C 0.1161(6) -0.3147(17) 0.1039(5) 0.079(3) Uani 1 1 d .
H16 H 0.1091 -0.3150 0.0577 0.094 Uiso 1 1 calc R

loop_
_atom_site_aniso_label
_atom_site_aniso_U_11
_atom_site_aniso_U_22
_atom_site_aniso_U_33
_atom_site_aniso_U_23
_atom_site_aniso_U_13
_atom_site_aniso_U_12
S1 0.0508(13) 0.0600(14) 0.0860(18) 0.0008(12) 0.0128(10) -0.0101(9)
Cl2 0.0752(16) 0.091(2) 0.137(2) -0.0311(16) 0.0017(14) -0.0176(13)
O2 0.038(3) 0.058(3) 0.080(4) -0.001(3) 0.012(3) -0.007(2)
N1 0.048(4) 0.054(4) 0.087(6) 0.000(4) 0.008(3) -0.009(3)
C1 0.041(4) 0.054(5) 0.086(7) -0.015(5) 0.001(4) -0.002(4)
C2 0.051(5) 0.046(5) 0.109(8) -0.003(5) 0.017(4) -0.013(4)
C3 0.050(5) 0.056(5) 0.089(6) -0.007(5) 0.013(4) -0.008(4)
C4 0.029(4) 0.053(5) 0.082(7) -0.006(5) 0.004(4) -0.001(4)
C5 0.042(4) 0.050(5) 0.074(7) -0.004(5) 0.006(4) 0.001(4)
C6 0.036(4) 0.059(5) 0.064(6) -0.006(5) 0.011(4) 0.003(4)
C18 0.039(4) 0.051(5) 0.085(7) 0.008(5) 0.020(4) 0.010(4)
C8 0.069(5) 0.056(5) 0.069(6) 0.000(5) 0.007(4) 0.004(4)
C9 0.081(6) 0.072(6) 0.096(7) -0.004(5) 0.016(5) -0.002(5)
C10 0.041(4) 0.059(5) 0.068(6) -0.006(5) 0.006(4) 0.014(4)
C11 0.080(6) 0.089(7) 0.087(7) 0.014(5) 0.000(5) -0.021(5)
C12 0.119(7) 0.048(6) 0.104(7) 0.011(5) 0.016(5) -0.003(5)
C13 0.058(6) 0.126(9) 0.114(8) 0.002(6) 0.036(5) 0.006(5)
O3 0.077(4) 0.078(4) 0.086(4) -0.002(3) 0.020(3) -0.020(3)
C15 0.057(5) 0.074(6) 0.076(7) -0.002(5) 0.007(4) -0.018(4)
C16 0.068(6) 0.087(7) 0.081(6) -0.003(6) 0.009(5) -0.008(5)

loop_
_atom_type_symbol
_atom_type_description
_atom_type_scat_dispersion_real
_atom_type_scat_dispersion_imag
_atom_type_scat_source
C C 0.0033 0.0016 'International Tables Vol C Tables 4.2.6.8 and 6.1.1.4'
H H 0.0000 0.0000 'International Tables Vol C Tables 4.2.6.8 and 6.1.1.4'
Cl Cl 0.1484 0.1585 'International Tables Vol C Tables 4.2.6.8 and 6.1.1.4'
N N 0.0061 0.0033 'International Tables Vol C Tables 4.2.6.8 and 6.1.1.4'
O O 0.0106 0.0060 'International Tables Vol C Tables 4.2.6.8 and 6.1.1.4'
S S 0.1246 0.1234 'International Tables Vol C Tables 4.2.6.8 and 6.1.1.4'

loop_
_geom_angle_atom_site_label_1
_geom_angle_atom_site_label_2
_geom_angle_atom_site_label_3
_geom_angle
C10 S1 C11 102.6(4)
C10 O2 C5 104.3(6)
C5 N1 C6 105.5(6)
C2 C1 Cl2 119.3(7)
C2 C1 C16 120.4(7)
C16 C1 Cl2 120.2(8)
C1 C2 H2 119.8
C1 C2 C3 120.5(8)
C3 C2 H2 119.8
C2 C3 H3 120.1
C2 C3 C4 119.7(8)
C4 C3 H3 120.1
C3 C4 C5 118.2(8)
C15 C4 C3 119.1(7)
C15 C4 C5 122.7(8)
O2 C5 C4 118.6(8)
N1 C5 O2 112.9(6)
N1 C5 C4 128.5(8)
N1 C6 C18 126.2(8)
C10 C6 N1 108.5(7)
C10 C6 C18 125.3(7)
C6 C18 C8 122.8(7)
O3 C18 C6 115.8(7)
O3 C18 C8 121.3(8)
C18 C8 C9 110.9(7)
C18 C8 C13 106.5(6)
C9 C8 C13 109.1(7)
C12 C8 C18 110.8(7)
C12 C8 C9 109.2(7)
C12 C8 C13 110.2(7)
C8 C9 H9A 109.5
C8 C9 H9B 109.5
C8 C9 H9C 109.5
H9A C9 H9B 109.5
H9A C9 H9C 109.5
H9B C9 H9C 109.5
O2 C10 S1 119.4(6)
C6 C10 S1 131.8(7)
C6 C10 O2 108.8(7)
S1 C11 H11A 109.5
S1 C11 H11B 109.5
S1 C11 H11C 109.5
H11A C11 H11B 109.5
H11A C11 H11C 109.5
H11B C11 H11C 109.5
C8 C12 H12A 109.5
C8 C12 H12B 109.5
C8 C12 H12C 109.5
H12A C12 H12B 109.5
H12A C12 H12C 109.5
H12B C12 H12C 109.5
C8 C13 H13A 109.5
C8 C13 H13B 109.5
C8 C13 H13C 109.5
H13A C13 H13B 109.5
H13A C13 H13C 109.5
H13B C13 H13C 109.5
C4 C15 H15 120.0
C4 C15 C16 120.0(8)
C16 C15 H15 120.0
C1 C16 C15 120.2(8)
C1 C16 H16 119.9
C15 C16 H16 119.9

loop_
_geom_bond_atom_site_label_1
_geom_bond_atom_site_label_2
_geom_bond_distance
S1 C10 1.721(8)
S1 C11 1.792(9)
Cl2 C1 1.734(8)
O2 C5 1.402(9)
O2 C10 1.370(8)
N1 C5 1.294(9)
N1 C6 1.413(9)
C1 C2 1.363(11)
C1 C16 1.365(11)
C2 H2 0.9300
C2 C3 1.395(10)
C3 H3 0.9300
C3 C4 1.396(10)
C4 C5 1.427(11)
C4 C15 1.380(10)
C6 C18 1.453(10)
C6 C10 1.358(10)
C18 C8 1.511(11)
C18 O3 1.253(9)
C8 C9 1.523(11)
C8 C12 1.505(11)
C8 C13 1.558(10)
C9 H9A 0.9600
C9 H9B 0.9600
C9 H9C 0.9600
C11 H11A 0.9600
C11 H11B 0.9600
C11 H11C 0.9600
C12 H12A 0.9600
C12 H12B 0.9600
C12 H12C 0.9600
C13 H13A 0.9600
C13 H13B 0.9600
C13 H13C 0.9600
C15 H15 0.9300
C15 C16 1.403(11)
C16 H16 0.9300

loop_
_geom_torsion_atom_site_label_1
_geom_torsion_atom_site_label_2
_geom_torsion_atom_site_label_3
_geom_torsion_atom_site_label_4
_geom_torsion
Cl2 C1 C2 C3 -179.3(5)
Cl2 C1 C16 C15 179.0(6)
N1 C6 C18 C8 -4.3(10)
N1 C6 C18 O3 177.6(6)
N1 C6 C10 S1 178.6(5)
N1 C6 C10 O2 0.3(7)
C1 C2 C3 C4 0.2(11)
C2 C1 C16 C15 -0.5(12)
C2 C3 C4 C5 179.1(6)
C2 C3 C4 C15 -0.3(11)
C3 C4 C5 O2 170.0(6)
C3 C4 C5 N1 -8.4(11)
C3 C4 C15 C16 -0.1(11)
C4 C15 C16 C1 0.5(12)
C5 O2 C10 S1 -178.8(4)
C5 O2 C10 C6 -0.3(7)
C5 N1 C6 C18 -178.9(6)
C5 N1 C6 C10 -0.2(7)
C5 C4 C15 C16 -179.4(7)
C6 N1 C5 O2 0.0(7)
C6 N1 C5 C4 178.5(7)
C6 C18 C8 C9 177.3(6)
C6 C18 C8 C12 55.9(9)
C6 C18 C8 C13 -64.0(9)
C18 C6 C10 S1 -2.7(11)
C18 C6 C10 O2 179.0(6)
C10 O2 C5 N1 0.2(7)
C10 O2 C5 C4 -178.5(6)
C10 C6 C18 C8 177.1(6)
C10 C6 C18 O3 -1.0(10)
C11 S1 C10 O2 -0.4(6)
C11 S1 C10 C6 -178.5(7)
O3 C18 C8 C9 -4.7(10)
O3 C18 C8 C12 -126.2(8)
O3 C18 C8 C13 113.9(8)
C15 C4 C5 O2 -10.7(10)
C15 C4 C5 N1 170.9(7)
C16 C1 C2 C3 0.2(11)
